data_7154532
loop_
_publ_author_name
'Li, Xiao-Jun'
'Li, Meng'
'Lu, Hai-Yan'
'Chen, Chuan-Feng'

_publ_section_title
;
 A dinaphtho[8,1,2-cde:2',1',8'-uva]pentacene derivative and analogues:
 synthesis, structures, photophysical and electrochemical properties.
;
_journal_issue 28
_journal_name_full 'Organic &amp; biomolecular chemistry'
_journal_page_first 7628
_journal_page_last 7632
_journal_paper_doi 10.1039/c5ob01008j
_journal_volume 13
_journal_year 2015
_chemical_formula_moiety 'C46 H38 O2 Si2, C3 H6 O'
_chemical_formula_sum 'C49 H44 O3 Si2'
_chemical_formula_weight 737.02
_space_group_crystal_system triclinic
_space_group_IT_number 2
_space_group_name_Hall '-P 1'
_space_group_name_H-M_alt 'P -1'
_symmetry_space_group_name_Hall '-P 1'
_symmetry_space_group_name_H-M 'P -1'
_atom_sites_solution_hydrogens geom
_atom_sites_solution_primary direct
_audit_creation_date 2015-01-16
_audit_creation_method
;
Olex2 1.2
(compiled 2015.01.12 svn.r3133 for OlexSys, GUI svn.r4987)
;
_audit_update_record
;
2015-04-07 deposited with the CCDC.
2015-06-12 downloaded from the CCDC.
;
_cell_angle_alpha 72.031(18)
_cell_angle_beta 82.67(2)
_cell_angle_gamma 89.49(3)
_cell_formula_units_Z 2
_cell_length_a 11.361(5)
_cell_length_b 12.402(5)
_cell_length_c 15.056(5)
_cell_measurement_reflns_used 6500
_cell_measurement_temperature 173.1500
_cell_measurement_theta_max 27.4739
_cell_measurement_theta_min 1.4342
_cell_volume 2000.4(14)
_computing_cell_refinement 'CrystalClear (Rigaku Inc., 2007)'
_computing_data_collection 'CrystalClear (Rigaku Inc., 2007)'
_computing_data_reduction 'CrystalClear (Rigaku Inc., 2007)'
_computing_molecular_graphics 'Olex2 (Dolomanov et al., 2009)'
_computing_publication_material 'Olex2 (Dolomanov et al., 2009)'
_computing_structure_refinement 'ShelXL (Sheldrick, 2008)'
_computing_structure_solution
;
????
;
_diffrn_ambient_temperature 173.1500
_diffrn_detector_area_resol_mean 28.5714
_diffrn_measured_fraction_theta_full 0.992
_diffrn_measured_fraction_theta_max 0.992
_diffrn_measurement_details
;
scan:
    Number of images: 360
               Slice: -110.0000 - 70.0000
         Image width: 0.5000
            Exp time: 20.0000
       Rotation axis: Omega
               Omega: 0.0000
                 Chi: 45.0000
                 Phi: 180.0000
                 XTD: 40.4286
              2theta: -19.8011
scan:
    Number of images: 360
               Slice: -110.0000 - 70.0000
         Image width: 0.5000
            Exp time: 20.0000
       Rotation axis: Omega
               Omega: 0.0000
                 Chi: 45.0000
                 Phi: 0.0000
                 XTD: 40.4286
              2theta: -19.8011
;
_diffrn_measurement_device
;
Saturn724+ (2x2 bin mode)
;
_diffrn_measurement_device_details
;
AFC10: Fixed Chi 2 circle
;
_diffrn_measurement_device_type 'multiwire proportional'
_diffrn_measurement_method dtprofit.ref
_diffrn_orient_matrix_type d*Trek
_diffrn_orient_matrix_UB_11 0.0242
_diffrn_orient_matrix_UB_12 0.0666
_diffrn_orient_matrix_UB_13 -0.0536
_diffrn_orient_matrix_UB_21 0.0822
_diffrn_orient_matrix_UB_22 -0.0134
_diffrn_orient_matrix_UB_23 0.0160
_diffrn_orient_matrix_UB_31 -0.0201
_diffrn_orient_matrix_UB_32 -0.0453
_diffrn_orient_matrix_UB_33 -0.0500
_diffrn_radiation_detector CCD
_diffrn_radiation_monochromator Confocal
_diffrn_radiation_type MoK\a
_diffrn_radiation_wavelength 0.71073
_diffrn_reflns_av_R_equivalents 0.0843
_diffrn_reflns_av_unetI/netI 0.1084
_diffrn_reflns_laue_measured_fraction_full 0.992
_diffrn_reflns_laue_measured_fraction_max 0.992
_diffrn_reflns_limit_h_max 13
_diffrn_reflns_limit_h_min -13
_diffrn_reflns_limit_k_max 14
_diffrn_reflns_limit_k_min -14
_diffrn_reflns_limit_l_max 18
_diffrn_reflns_limit_l_min -18
_diffrn_reflns_number 15133
_diffrn_reflns_point_group_measured_fraction_full 0.992
_diffrn_reflns_point_group_measured_fraction_max 0.992
_diffrn_reflns_theta_full 25.198
_diffrn_reflns_theta_max 25.198
_diffrn_reflns_theta_min 1.808
_diffrn_source 'Rotating Anode'
_diffrn_source_current 24.0000
_diffrn_source_power 1.2000
_diffrn_source_voltage 50.0000
_exptl_absorpt_coefficient_mu 0.131
_exptl_absorpt_correction_T_max 1.0000
_exptl_absorpt_correction_T_min 0.5001
_exptl_absorpt_correction_type multi-scan
_exptl_crystal_colour black
_exptl_crystal_colour_primary black
_exptl_crystal_density_diffrn 1.224
_exptl_crystal_description plate
_exptl_crystal_F_000 780
_exptl_crystal_size_max 0.26
_exptl_crystal_size_mid 0.24
_exptl_crystal_size_min 0.04
_refine_diff_density_max 0.462
_refine_diff_density_min -0.735
_refine_diff_density_rms 0.095
_refine_ls_extinction_method none
_refine_ls_goodness_of_fit_ref 1.114
_refine_ls_hydrogen_treatment constr
_refine_ls_matrix_type full
_refine_ls_number_parameters 497
_refine_ls_number_reflns 7149
_refine_ls_number_restraints 0
_refine_ls_restrained_S_all 1.114
_refine_ls_R_factor_all 0.1480
_refine_ls_R_factor_gt 0.1175
_refine_ls_shift/su_max 0.001
_refine_ls_shift/su_mean 0.000
_refine_ls_structure_factor_coef Fsqd
_refine_ls_weighting_details 'w=1/[\s^2^(Fo^2^)+(0.1652P)^2^+1.8037P] where P=(Fo^2^+2Fc^2^)/3'
_refine_ls_weighting_scheme calc
_refine_ls_wR_factor_gt 0.3062
_refine_ls_wR_factor_ref 0.3362
_reflns_Friedel_coverage 0.000
_reflns_number_gt 5120
_reflns_number_total 7149
_reflns_threshold_expression 'I > 2\s(I)'
_cod_data_source_file c5ob01008j2.cif
_cod_data_source_block mx3830
_cod_depositor_comments 'Adding full bibliography for 7154531--7154532.cif.'
_cod_database_code 7154532
_shelx_space_group_comment
;
The symmetry employed for this shelxl refinement is uniquely defined
by the following loop, which should always be used as a source of
symmetry information in preference to the above space-group names.
They are only intended as comments.
;
_diffrn_number_total 8967
_olex2_refinement_description
;
1. Fixed Uiso
 At 1.2 times of:
  All C(H) groups
 At 1.5 times of:
  All C(H,H,H) groups
2.a Aromatic/amide H refined with riding coordinates:
 C4(H4), C5(H5), C7(H7), C8(H8), C13(H13), C15(H15), C16(H16), C17(H17),
 C18(H18), C20(H20), C25(H25), C26(H26), C28(H28), C29(H29)
2.b Idealised Me refined as rotating group:
 C1(H1A,H1B,H1C), C2(H2A,H2B,H2C), C39(H39A,H39B,H39C), C40(H40A,H40B,H40C),
 C41(H41A,H41B,H41C), C44(H44A,H44B,H44C), C45(H45A,H45B,H45C), C46(H46A,H46B,
 H46C), C47(H47A,H47B,H47C), C49(H49A,H49B,H49C)
;
_shelx_shelxl_version_number 2014/7
_olex2_submission_special_instructions 'No special instructions were received'

loop_
_space_group_symop_operation_xyz
'x, y, z'
'-x, -y, -z'

loop_
_atom_site_label
_atom_site_type_symbol
_atom_site_fract_x
_atom_site_fract_y
_atom_site_fract_z
_atom_site_U_iso_or_equiv
_atom_site_adp_type
_atom_site_occupancy
_atom_site_site_symmetry_order
_atom_site_calc_flag
_atom_site_refinement_flags_posn
Si1 Si 0.80486(14) 0.04253(13) 0.30427(11) 0.0466(4) Uani 1 1 d .
Si2 Si 0.15331(14) 0.77498(14) 0.07885(11) 0.0483(5) Uani 1 1 d .
O1 O 0.7714(3) 0.6660(3) 0.6149(2) 0.0472(9) Uani 1 1 d .
O2 O 0.9245(3) 0.7661(3) 0.4749(3) 0.0510(10) Uani 1 1 d .
C1 C 0.7794(5) 0.7368(5) 0.6740(4) 0.0497(13) Uani 1 1 d .
H1A H 0.7727 0.8148 0.6378 0.075 Uiso 1 1 calc GR
H1B H 0.8545 0.7268 0.6979 0.075 Uiso 1 1 calc GR
H1C H 0.7163 0.7159 0.7256 0.075 Uiso 1 1 calc GR
C2 C 1.0321(5) 0.8072(5) 0.4952(4) 0.0579(15) Uani 1 1 d .
H2A H 1.0865 0.8345 0.4382 0.087 Uiso 1 1 calc GR
H2B H 1.0672 0.7468 0.5397 0.087 Uiso 1 1 calc GR
H2C H 1.0148 0.8679 0.5214 0.087 Uiso 1 1 calc GR
C3 C 0.6844(4) 0.6853(4) 0.5582(3) 0.0379(11) Uani 1 1 d .
C4 C 0.5734(4) 0.7286(4) 0.5850(3) 0.0390(11) Uani 1 1 d .
H4 H 0.5651 0.7572 0.6357 0.047 Uiso 1 1 calc R
C5 C 0.4800(4) 0.7287(4) 0.5376(3) 0.0410(12) Uani 1 1 d .
H5 H 0.4088 0.7590 0.5550 0.049 Uiso 1 1 calc R
C6 C 0.4899(4) 0.6826(4) 0.4610(3) 0.0349(10) Uani 1 1 d .
C7 C 0.3897(4) 0.6704(4) 0.4176(3) 0.0391(11) Uani 1 1 d .
H7 H 0.3167 0.6953 0.4379 0.047 Uiso 1 1 calc R
C8 C 0.3979(4) 0.6227(4) 0.3463(4) 0.0416(12) Uani 1 1 d .
H8 H 0.3311 0.6177 0.3177 0.050 Uiso 1 1 calc R
C9 C 0.5078(4) 0.5804(4) 0.3153(3) 0.0334(10) Uani 1 1 d .
C10 C 0.5151(4) 0.5193(4) 0.2443(3) 0.0340(10) Uani 1 1 d .
C11 C 0.4289(4) 0.5265(4) 0.1832(3) 0.0330(10) Uani 1 1 d .
C12 C 0.4279(4) 0.4481(4) 0.1293(3) 0.0363(11) Uani 1 1 d .
C13 C 0.3410(4) 0.4526(4) 0.0684(3) 0.0383(11) Uani 1 1 d .
H13 H 0.2868 0.5103 0.0590 0.046 Uiso 1 1 calc R
C14 C 0.3364(4) 0.3704(4) 0.0222(3) 0.0413(12) Uani 1 1 d .
C15 C 0.2494(5) 0.3736(5) -0.0398(4) 0.0471(13) Uani 1 1 d .
H15 H 0.1923 0.4287 -0.0467 0.057 Uiso 1 1 calc R
C16 C 0.2487(5) 0.2975(5) -0.0887(4) 0.0530(14) Uani 1 1 d .
H16 H 0.1915 0.3011 -0.1285 0.064 Uiso 1 1 calc R
C17 C 0.3352(5) 0.2128(5) -0.0790(4) 0.0535(15) Uani 1 1 d .
H17 H 0.3351 0.1624 -0.1136 0.064 Uiso 1 1 calc R
C18 C 0.4181(5) 0.2043(5) -0.0199(4) 0.0487(13) Uani 1 1 d .
H18 H 0.4729 0.1471 -0.0132 0.058 Uiso 1 1 calc R
C19 C 0.4212(5) 0.2839(4) 0.0327(3) 0.0430(12) Uani 1 1 d .
C20 C 0.5049(4) 0.2793(4) 0.0943(3) 0.0383(11) Uani 1 1 d .
H20 H 0.5583 0.2207 0.1040 0.046 Uiso 1 1 calc R
C21 C 0.5115(4) 0.3598(4) 0.1420(3) 0.0357(11) Uani 1 1 d .
C22 C 0.6039(4) 0.3584(4) 0.2001(3) 0.0394(11) Uani 1 1 d .
C23 C 0.6125(4) 0.4446(4) 0.2407(3) 0.0362(11) Uani 1 1 d .
C24 C 0.7199(4) 0.4633(4) 0.2812(3) 0.0358(11) Uani 1 1 d .
C25 C 0.8325(4) 0.4232(4) 0.2514(3) 0.0404(12) Uani 1 1 d .
H25 H 0.8362 0.3773 0.2127 0.048 Uiso 1 1 calc R
C26 C 0.9337(4) 0.4521(4) 0.2795(3) 0.0429(12) Uani 1 1 d .
H26 H 1.0056 0.4259 0.2584 0.051 Uiso 1 1 calc R
C27 C 0.9341(4) 0.5202(4) 0.3395(3) 0.0379(11) Uani 1 1 d .
C28 C 1.0390(4) 0.5547(5) 0.3639(3) 0.0423(12) Uani 1 1 d .
H28 H 1.1105 0.5234 0.3486 0.051 Uiso 1 1 calc R
C29 C 1.0374(5) 0.6349(5) 0.4107(4) 0.0486(13) Uani 1 1 d .
H29 H 1.1082 0.6616 0.4224 0.058 Uiso 1 1 calc R
C30 C 0.9293(4) 0.6759(4) 0.4404(3) 0.0391(11) Uani 1 1 d .
C31 C 0.8207(4) 0.6284(4) 0.4334(3) 0.0366(11) Uani 1 1 d .
C32 C 0.7031(4) 0.6561(4) 0.4744(3) 0.0357(11) Uani 1 1 d .
C33 C 0.5998(4) 0.6432(4) 0.4315(3) 0.0334(10) Uani 1 1 d .
C34 C 0.6080(4) 0.5875(4) 0.3603(3) 0.0348(11) Uani 1 1 d .
C35 C 0.7165(4) 0.5338(4) 0.3374(3) 0.0338(10) Uani 1 1 d .
C36 C 0.8223(4) 0.5600(4) 0.3718(3) 0.0338(10) Uani 1 1 d .
C37 C 0.3419(4) 0.6136(4) 0.1645(3) 0.0394(11) Uani 1 1 d .
C38 C 0.2672(5) 0.6810(5) 0.1373(4) 0.0459(13) Uani 1 1 d .
C39 C 0.2256(6) 0.9061(5) -0.0063(5) 0.0651(17) Uani 1 1 d .
H39A H 0.2734 0.9419 0.0255 0.098 Uiso 1 1 calc GR
H39B H 0.1659 0.9569 -0.0326 0.098 Uiso 1 1 calc GR
H39C H 0.2749 0.8874 -0.0558 0.098 Uiso 1 1 calc GR
C40 C 0.0440(6) 0.8137(6) 0.1667(5) 0.0680(18) Uani 1 1 d .
H40A H 0.0023 0.7465 0.2083 0.102 Uiso 1 1 calc GR
H40B H -0.0117 0.8651 0.1344 0.102 Uiso 1 1 calc GR
H40C H 0.0851 0.8495 0.2025 0.102 Uiso 1 1 calc GR
C41 C 0.0814(6) 0.6935(6) 0.0142(5) 0.0697(19) Uani 1 1 d .
H41A H 0.1379 0.6835 -0.0356 0.105 Uiso 1 1 calc GR
H41B H 0.0153 0.7343 -0.0120 0.105 Uiso 1 1 calc GR
H41C H 0.0540 0.6206 0.0568 0.105 Uiso 1 1 calc GR
C42 C 0.6745(4) 0.2594(5) 0.2231(3) 0.0422(12) Uani 1 1 d .
C43 C 0.7226(5) 0.1684(5) 0.2472(4) 0.0446(12) Uani 1 1 d .
C44 C 0.7606(6) 0.0112(6) 0.4340(4) 0.0607(16) Uani 1 1 d .
H44A H 0.7757 0.0774 0.4517 0.091 Uiso 1 1 calc GR
H44B H 0.8059 -0.0502 0.4674 0.091 Uiso 1 1 calc GR
H44C H 0.6776 -0.0096 0.4494 0.091 Uiso 1 1 calc GR
C45 C 0.9659(5) 0.0825(6) 0.2691(5) 0.0684(18) Uani 1 1 d .
H45A H 0.9844 0.1008 0.2020 0.103 Uiso 1 1 calc GR
H45B H 1.0123 0.0201 0.2993 0.103 Uiso 1 1 calc GR
H45C H 0.9837 0.1472 0.2878 0.103 Uiso 1 1 calc GR
C46 C 0.7644(6) -0.0816(5) 0.2683(4) 0.0558(15) Uani 1 1 d .
H46A H 0.6838 -0.1060 0.2941 0.084 Uiso 1 1 calc GR
H46B H 0.8164 -0.1424 0.2914 0.084 Uiso 1 1 calc GR
H46C H 0.7721 -0.0605 0.2009 0.084 Uiso 1 1 calc GR
O3 O 1.2478(5) 0.9449(7) 0.3055(6) 0.145(3) Uani 1 1 d .
C47 C 1.4142(9) 0.9267(8) 0.1983(6) 0.108(3) Uani 1 1 d .
H47A H 1.3556 0.9089 0.1639 0.162 Uiso 1 1 calc GR
H47B H 1.4627 0.8623 0.2192 0.162 Uiso 1 1 calc GR
H47C H 1.4632 0.9901 0.1582 0.162 Uiso 1 1 calc GR
C48 C 1.3528(6) 0.9563(6) 0.2829(6) 0.076(2) Uani 1 1 d .
C49 C 1.4311(7) 0.9985(6) 0.3352(5) 0.081(2) Uani 1 1 d .
H49A H 1.3847 1.0171 0.3861 0.121 Uiso 1 1 calc GR
H49B H 1.4743 1.0651 0.2939 0.121 Uiso 1 1 calc GR
H49C H 1.4860 0.9412 0.3600 0.121 Uiso 1 1 calc GR

loop_
_atom_site_aniso_label
_atom_site_aniso_U_11
_atom_site_aniso_U_22
_atom_site_aniso_U_33
_atom_site_aniso_U_23
_atom_site_aniso_U_13
_atom_site_aniso_U_12
Si1 0.0435(9) 0.0557(9) 0.0450(9) -0.0238(7) -0.0016(7) 0.0097(7)
Si2 0.0403(9) 0.0633(10) 0.0411(8) -0.0190(7) 0.0017(7) 0.0110(7)
O1 0.042(2) 0.065(2) 0.043(2) -0.0293(18) -0.0013(16) 0.0108(18)
O2 0.032(2) 0.067(2) 0.065(3) -0.036(2) -0.0043(18) 0.0017(17)
C1 0.045(3) 0.068(3) 0.040(3) -0.025(3) 0.000(2) -0.003(3)
C2 0.044(3) 0.078(4) 0.055(4) -0.026(3) -0.004(3) -0.010(3)
C3 0.031(3) 0.053(3) 0.038(3) -0.027(2) -0.001(2) 0.002(2)
C4 0.039(3) 0.051(3) 0.031(2) -0.023(2) 0.008(2) -0.003(2)
C5 0.034(3) 0.051(3) 0.040(3) -0.023(2) 0.009(2) 0.004(2)
C6 0.031(3) 0.041(2) 0.033(2) -0.016(2) 0.0072(19) 0.002(2)
C7 0.019(2) 0.059(3) 0.045(3) -0.027(2) 0.003(2) 0.008(2)
C8 0.027(3) 0.058(3) 0.046(3) -0.027(2) -0.001(2) 0.005(2)
C9 0.029(2) 0.040(2) 0.031(2) -0.015(2) 0.0063(19) 0.004(2)
C10 0.028(2) 0.042(2) 0.031(2) -0.014(2) 0.0057(19) -0.003(2)
C11 0.028(2) 0.042(2) 0.032(2) -0.019(2) 0.0045(19) 0.003(2)
C12 0.033(3) 0.045(3) 0.030(2) -0.014(2) 0.005(2) 0.005(2)
C13 0.030(3) 0.049(3) 0.038(3) -0.020(2) 0.007(2) 0.001(2)
C14 0.033(3) 0.052(3) 0.038(3) -0.018(2) 0.005(2) -0.002(2)
C15 0.041(3) 0.064(3) 0.037(3) -0.020(2) 0.003(2) -0.010(3)
C16 0.044(3) 0.076(4) 0.044(3) -0.027(3) -0.001(2) -0.010(3)
C17 0.051(3) 0.074(4) 0.048(3) -0.040(3) 0.001(3) -0.008(3)
C18 0.047(3) 0.053(3) 0.047(3) -0.021(3) 0.004(3) -0.004(3)
C19 0.040(3) 0.059(3) 0.031(3) -0.020(2) 0.006(2) -0.003(2)
C20 0.039(3) 0.044(3) 0.032(2) -0.016(2) 0.005(2) 0.008(2)
C21 0.037(3) 0.043(3) 0.028(2) -0.017(2) 0.009(2) -0.001(2)
C22 0.030(3) 0.056(3) 0.036(3) -0.024(2) 0.005(2) 0.007(2)
C23 0.029(3) 0.049(3) 0.030(2) -0.016(2) 0.0087(19) 0.001(2)
C24 0.026(2) 0.047(3) 0.032(2) -0.013(2) 0.0052(19) 0.009(2)
C25 0.036(3) 0.055(3) 0.036(3) -0.027(2) 0.006(2) 0.009(2)
C26 0.032(3) 0.060(3) 0.038(3) -0.020(2) 0.006(2) 0.015(2)
C27 0.031(3) 0.046(3) 0.033(2) -0.011(2) 0.007(2) 0.009(2)
C28 0.028(3) 0.061(3) 0.036(3) -0.017(2) 0.005(2) 0.005(2)
C29 0.027(3) 0.074(4) 0.046(3) -0.022(3) 0.001(2) 0.000(2)
C30 0.031(3) 0.053(3) 0.036(3) -0.020(2) 0.001(2) 0.004(2)
C31 0.023(2) 0.051(3) 0.033(2) -0.013(2) 0.0080(19) 0.007(2)
C32 0.029(2) 0.048(3) 0.033(2) -0.019(2) 0.005(2) -0.002(2)
C33 0.029(2) 0.040(2) 0.029(2) -0.014(2) 0.0096(19) 0.006(2)
C34 0.031(3) 0.043(3) 0.031(2) -0.017(2) 0.0075(19) 0.005(2)
C35 0.028(2) 0.042(2) 0.028(2) -0.012(2) 0.0099(19) 0.003(2)
C36 0.027(2) 0.045(3) 0.025(2) -0.009(2) 0.0074(18) 0.004(2)
C37 0.036(3) 0.051(3) 0.034(3) -0.022(2) 0.007(2) -0.001(2)
C38 0.039(3) 0.060(3) 0.043(3) -0.028(3) 0.012(2) 0.001(3)
C39 0.064(4) 0.071(4) 0.054(4) -0.014(3) 0.001(3) 0.021(3)
C40 0.058(4) 0.095(5) 0.054(4) -0.033(4) 0.006(3) 0.023(4)
C41 0.051(4) 0.107(5) 0.058(4) -0.036(4) -0.011(3) 0.012(4)
C42 0.036(3) 0.062(3) 0.035(3) -0.029(2) 0.004(2) 0.003(3)
C43 0.039(3) 0.057(3) 0.046(3) -0.030(3) -0.004(2) 0.009(3)
C44 0.064(4) 0.082(4) 0.043(3) -0.030(3) -0.002(3) 0.018(3)
C45 0.049(4) 0.083(4) 0.080(5) -0.036(4) -0.005(3) 0.004(3)
C46 0.065(4) 0.060(3) 0.049(3) -0.030(3) 0.006(3) 0.007(3)
O3 0.056(4) 0.175(7) 0.176(7) -0.019(6) 0.002(4) -0.004(4)
C47 0.133(8) 0.129(7) 0.072(6) -0.051(5) -0.002(5) -0.013(6)
C48 0.049(4) 0.081(5) 0.088(5) -0.018(4) 0.003(4) -0.001(3)
C49 0.086(5) 0.091(5) 0.071(5) -0.043(4) 0.016(4) 0.007(4)

loop_
_atom_type_symbol
_atom_type_description
_atom_type_scat_dispersion_real
_atom_type_scat_dispersion_imag
_atom_type_scat_source
C C 0.0033 0.0016 'International Tables Vol C Tables 4.2.6.8 and 6.1.1.4'
H H 0.0000 0.0000 'International Tables Vol C Tables 4.2.6.8 and 6.1.1.4'
O O 0.0106 0.0060 'International Tables Vol C Tables 4.2.6.8 and 6.1.1.4'
Si Si 0.0817 0.0704 'International Tables Vol C Tables 4.2.6.8 and 6.1.1.4'

loop_
_geom_angle_atom_site_label_1
_geom_angle_atom_site_label_2
_geom_angle_atom_site_label_3
_geom_angle
C43 Si1 C44 106.0(3)
C43 Si1 C45 106.6(3)
C43 Si1 C46 111.2(3)
C45 Si1 C44 111.9(3)
C46 Si1 C44 109.5(3)
C46 Si1 C45 111.5(3)
C38 Si2 C40 111.2(3)
C38 Si2 C41 105.4(3)
C39 Si2 C38 109.9(3)
C39 Si2 C40 109.1(3)
C39 Si2 C41 109.4(3)
C41 Si2 C40 111.8(3)
C3 O1 C1 118.5(4)
C30 O2 C2 118.7(4)
O1 C1 H1A 109.5
O1 C1 H1B 109.5
O1 C1 H1C 109.5
H1A C1 H1B 109.5
H1A C1 H1C 109.5
H1B C1 H1C 109.5
O2 C2 H2A 109.5
O2 C2 H2B 109.5
O2 C2 H2C 109.5
H2A C2 H2B 109.5
H2A C2 H2C 109.5
H2B C2 H2C 109.5
O1 C3 C4 121.0(4)
O1 C3 C32 118.8(4)
C32 C3 C4 120.1(4)
C3 C4 H4 119.6
C5 C4 C3 120.8(4)
C5 C4 H4 119.6
C4 C5 H5 119.8
C4 C5 C6 120.5(5)
C6 C5 H5 119.8
C7 C6 C5 121.1(4)
C33 C6 C5 119.4(4)
C33 C6 C7 119.3(4)
C6 C7 H7 119.3
C8 C7 C6 121.3(4)
C8 C7 H7 119.3
C7 C8 H8 119.6
C7 C8 C9 120.8(4)
C9 C8 H8 119.6
C8 C9 C10 121.2(4)
C34 C9 C8 118.8(4)
C34 C9 C10 119.7(4)
C11 C10 C9 123.4(4)
C11 C10 C23 118.4(4)
C23 C10 C9 118.2(4)
C10 C11 C12 120.5(4)
C10 C11 C37 124.3(4)
C37 C11 C12 115.0(4)
C13 C12 C11 121.5(4)
C13 C12 C21 119.1(4)
C21 C12 C11 119.3(4)
C12 C13 H13 119.8
C14 C13 C12 120.5(5)
C14 C13 H13 119.8
C13 C14 C15 121.3(5)
C13 C14 C19 120.7(4)
C19 C14 C15 118.0(5)
C14 C15 H15 119.3
C16 C15 C14 121.4(5)
C16 C15 H15 119.3
C15 C16 H16 120.0
C15 C16 C17 120.1(5)
C17 C16 H16 120.0
C16 C17 H17 119.5
C18 C17 C16 121.1(5)
C18 C17 H17 119.5
C17 C18 H18 120.0
C17 C18 C19 120.1(5)
C19 C18 H18 120.0
C14 C19 C18 119.4(5)
C20 C19 C14 118.2(4)
C20 C19 C18 122.5(5)
C19 C20 H20 118.7
C19 C20 C21 122.5(5)
C21 C20 H20 118.7
C12 C21 C22 119.2(4)
C20 C21 C12 119.0(4)
C20 C21 C22 121.7(4)
C23 C22 C21 119.9(4)
C23 C22 C42 122.2(4)
C42 C22 C21 117.4(4)
C10 C23 C24 117.7(4)
C22 C23 C10 120.2(4)
C22 C23 C24 122.1(4)
C25 C24 C23 120.3(4)
C35 C24 C23 120.1(4)
C35 C24 C25 118.9(4)
C24 C25 H25 119.8
C26 C25 C24 120.5(4)
C26 C25 H25 119.8
C25 C26 H26 118.7
C25 C26 C27 122.7(5)
C27 C26 H26 118.7
C26 C27 C36 118.1(4)
C28 C27 C26 122.4(5)
C28 C27 C36 119.4(5)
C27 C28 H28 119.7
C29 C28 C27 120.6(5)
C29 C28 H28 119.7
C28 C29 H29 120.0
C28 C29 C30 120.0(5)
C30 C29 H29 120.0
O2 C30 C29 121.7(4)
O2 C30 C31 117.0(4)
C29 C30 C31 121.3(5)
C30 C31 C32 124.7(4)
C30 C31 C36 117.4(4)
C36 C31 C32 117.4(4)
C3 C32 C31 123.6(4)
C3 C32 C33 117.3(4)
C33 C32 C31 118.9(4)
C6 C33 C32 120.0(4)
C6 C33 C34 119.8(4)
C34 C33 C32 120.2(4)
C9 C34 C33 119.8(4)
C9 C34 C35 119.6(4)
C33 C34 C35 120.6(4)
C24 C35 C34 121.3(4)
C24 C35 C36 121.1(4)
C36 C35 C34 117.6(4)
C27 C36 C35 118.6(4)
C31 C36 C27 119.0(4)
C31 C36 C35 122.4(4)
C38 C37 C11 170.1(5)
C37 C38 Si2 170.4(5)
Si2 C39 H39A 109.5
Si2 C39 H39B 109.5
Si2 C39 H39C 109.5
H39A C39 H39B 109.5
H39A C39 H39C 109.5
H39B C39 H39C 109.5
Si2 C40 H40A 109.5
Si2 C40 H40B 109.5
Si2 C40 H40C 109.5
H40A C40 H40B 109.5
H40A C40 H40C 109.5
H40B C40 H40C 109.5
Si2 C41 H41A 109.5
Si2 C41 H41B 109.5
Si2 C41 H41C 109.5
H41A C41 H41B 109.5
H41A C41 H41C 109.5
H41B C41 H41C 109.5
C43 C42 C22 172.7(5)
C42 C43 Si1 167.4(4)
Si1 C44 H44A 109.5
Si1 C44 H44B 109.5
Si1 C44 H44C 109.5
H44A C44 H44B 109.5
H44A C44 H44C 109.5
H44B C44 H44C 109.5
Si1 C45 H45A 109.5
Si1 C45 H45B 109.5
Si1 C45 H45C 109.5
H45A C45 H45B 109.5
H45A C45 H45C 109.5
H45B C45 H45C 109.5
Si1 C46 H46A 109.5
Si1 C46 H46B 109.5
Si1 C46 H46C 109.5
H46A C46 H46B 109.5
H46A C46 H46C 109.5
H46B C46 H46C 109.5
H47A C47 H47B 109.5
H47A C47 H47C 109.5
H47B C47 H47C 109.5
C48 C47 H47A 109.5
C48 C47 H47B 109.5
C48 C47 H47C 109.5
O3 C48 C47 122.3(8)
O3 C48 C49 122.5(9)
C49 C48 C47 115.3(7)
C48 C49 H49A 109.5
C48 C49 H49B 109.5
C48 C49 H49C 109.5
H49A C49 H49B 109.5
H49A C49 H49C 109.5
H49B C49 H49C 109.5

loop_
_geom_bond_atom_site_label_1
_geom_bond_atom_site_label_2
_geom_bond_distance
Si1 C43 1.844(6)
Si1 C44 1.872(6)
Si1 C45 1.865(6)
Si1 C46 1.862(6)
Si2 C38 1.855(6)
Si2 C39 1.852(7)
Si2 C40 1.867(6)
Si2 C41 1.861(6)
O1 C1 1.440(6)
O1 C3 1.359(6)
O2 C2 1.432(6)
O2 C30 1.369(6)
C1 H1A 0.9600
C1 H1B 0.9600
C1 H1C 0.9600
C2 H2A 0.9600
C2 H2B 0.9600
C2 H2C 0.9600
C3 C4 1.426(7)
C3 C32 1.409(6)
C4 H4 0.9300
C4 C5 1.352(7)
C5 H5 0.9300
C5 C6 1.430(6)
C6 C7 1.414(6)
C6 C33 1.406(6)
C7 H7 0.9300
C7 C8 1.371(7)
C8 H8 0.9300
C8 C9 1.429(6)
C9 C10 1.482(6)
C9 C34 1.414(6)
C10 C11 1.411(6)
C10 C23 1.444(6)
C11 C12 1.446(6)
C11 C37 1.445(7)
C12 C13 1.421(7)
C12 C21 1.427(7)
C13 H13 0.9300
C13 C14 1.405(7)
C14 C15 1.436(7)
C14 C19 1.421(7)
C15 H15 0.9300
C15 C16 1.366(7)
C16 H16 0.9300
C16 C17 1.418(8)
C17 H17 0.9300
C17 C18 1.358(8)
C18 H18 0.9300
C18 C19 1.447(7)
C19 C20 1.400(7)
C20 H20 0.9300
C20 C21 1.406(6)
C21 C22 1.447(7)
C22 C23 1.394(7)
C22 C42 1.436(7)
C23 C24 1.482(6)
C24 C25 1.436(6)
C24 C35 1.389(6)
C25 H25 0.9300
C25 C26 1.362(7)
C26 H26 0.9300
C26 C27 1.415(7)
C27 C28 1.400(7)
C27 C36 1.440(6)
C28 H28 0.9300
C28 C29 1.383(7)
C29 H29 0.9300
C29 C30 1.399(7)
C30 C31 1.401(7)
C31 C32 1.481(6)
C31 C36 1.436(6)
C32 C33 1.443(6)
C33 C34 1.437(6)
C34 C35 1.448(6)
C35 C36 1.446(6)
C37 C38 1.204(7)
C39 H39A 0.9600
C39 H39B 0.9600
C39 H39C 0.9600
C40 H40A 0.9600
C40 H40B 0.9600
C40 H40C 0.9600
C41 H41A 0.9600
C41 H41B 0.9600
C41 H41C 0.9600
C42 C43 1.221(7)
C44 H44A 0.9600
C44 H44B 0.9600
C44 H44C 0.9600
C45 H45A 0.9600
C45 H45B 0.9600
C45 H45C 0.9600
C46 H46A 0.9600
C46 H46B 0.9600
C46 H46C 0.9600
O3 C48 1.195(9)
C47 H47A 0.9600
C47 H47B 0.9600
C47 H47C 0.9600
C47 C48 1.518(11)
C48 C49 1.458(10)
C49 H49A 0.9600
C49 H49B 0.9600
C49 H49C 0.9600

loop_
_geom_torsion_atom_site_label_1
_geom_torsion_atom_site_label_2
_geom_torsion_atom_site_label_3
_geom_torsion_atom_site_label_4
_geom_torsion
O1 C3 C4 C5 -168.1(5)
O1 C3 C32 C31 -13.5(7)
O1 C3 C32 C33 160.8(4)
O2 C30 C31 C32 -10.3(7)
O2 C30 C31 C36 160.9(4)
C1 O1 C3 C4 -30.7(7)
C1 O1 C3 C32 152.6(5)
C2 O2 C30 C29 -10.3(7)
C2 O2 C30 C31 171.6(5)
C3 C4 C5 C6 1.6(8)
C3 C32 C33 C6 13.6(7)
C3 C32 C33 C34 -164.8(4)
C4 C3 C32 C31 169.7(5)
C4 C3 C32 C33 -15.9(7)
C4 C5 C6 C7 172.8(5)
C4 C5 C6 C33 -3.8(7)
C5 C6 C7 C8 -177.7(5)
C5 C6 C33 C32 -4.0(7)
C5 C6 C33 C34 174.4(4)
C6 C7 C8 C9 1.9(8)
C6 C33 C34 C9 4.8(7)
C6 C33 C34 C35 -172.3(4)
C7 C6 C33 C32 179.4(4)
C7 C6 C33 C34 -2.2(7)
C7 C8 C9 C10 174.4(4)
C7 C8 C9 C34 0.7(7)
C8 C9 C10 C11 19.1(7)
C8 C9 C10 C23 -157.8(4)
C8 C9 C34 C33 -4.0(7)
C8 C9 C34 C35 173.0(4)
C9 C10 C11 C12 -167.3(4)
C9 C10 C11 C37 16.7(7)
C9 C10 C23 C22 158.4(4)
C9 C10 C23 C24 -21.7(6)
C9 C34 C35 C24 -8.3(7)
C9 C34 C35 C36 169.1(4)
C10 C9 C34 C33 -177.8(4)
C10 C9 C34 C35 -0.7(7)
C10 C11 C12 C13 179.1(4)
C10 C11 C12 C21 3.0(7)
C10 C23 C24 C25 -157.3(4)
C10 C23 C24 C35 13.2(6)
C11 C10 C23 C22 -18.6(7)
C11 C10 C23 C24 161.2(4)
C11 C12 C13 C14 -175.3(4)
C11 C12 C21 C20 175.8(4)
C11 C12 C21 C22 -7.0(7)
C12 C13 C14 C15 -179.9(4)
C12 C13 C14 C19 -2.4(7)
C12 C21 C22 C23 -1.8(7)
C12 C21 C22 C42 170.5(4)
C13 C12 C21 C20 -0.4(7)
C13 C12 C21 C22 176.8(4)
C13 C14 C15 C16 176.4(5)
C13 C14 C19 C18 -176.6(5)
C13 C14 C19 C20 3.5(7)
C14 C15 C16 C17 0.0(8)
C14 C19 C20 C21 -3.1(7)
C15 C14 C19 C18 1.0(7)
C15 C14 C19 C20 -178.9(5)
C15 C16 C17 C18 1.4(8)
C16 C17 C18 C19 -1.6(8)
C17 C18 C19 C14 0.3(8)
C17 C18 C19 C20 -179.7(5)
C18 C19 C20 C21 176.9(5)
C19 C14 C15 C16 -1.1(7)
C19 C20 C21 C12 1.6(7)
C19 C20 C21 C22 -175.5(5)
C20 C21 C22 C23 175.3(4)
C20 C21 C22 C42 -12.3(7)
C21 C12 C13 C14 0.9(7)
C21 C22 C23 C10 14.8(7)
C21 C22 C23 C24 -165.1(4)
C22 C23 C24 C25 22.5(7)
C22 C23 C24 C35 -166.9(5)
C23 C10 C11 C12 9.6(7)
C23 C10 C11 C37 -166.3(4)
C23 C24 C25 C26 172.0(4)
C23 C24 C35 C34 2.0(7)
C23 C24 C35 C36 -175.3(4)
C24 C25 C26 C27 1.0(8)
C24 C35 C36 C27 5.7(7)
C24 C35 C36 C31 -177.1(4)
C25 C24 C35 C34 172.6(4)
C25 C24 C35 C36 -4.7(7)
C25 C26 C27 C28 -176.4(5)
C25 C26 C27 C36 0.1(7)
C26 C27 C28 C29 170.1(5)
C26 C27 C36 C31 179.4(4)
C26 C27 C36 C35 -3.3(7)
C27 C28 C29 C30 4.9(8)
C28 C27 C36 C31 -4.0(7)
C28 C27 C36 C35 173.3(4)
C28 C29 C30 O2 -170.7(5)
C28 C29 C30 C31 7.3(8)
C29 C30 C31 C32 171.5(5)
C29 C30 C31 C36 -17.3(7)
C30 C31 C32 C3 -32.2(7)
C30 C31 C32 C33 153.5(5)
C30 C31 C36 C27 15.4(6)
C30 C31 C36 C35 -161.7(4)
C31 C32 C33 C6 -171.7(4)
C31 C32 C33 C34 9.9(7)
C32 C3 C4 C5 8.6(8)
C32 C31 C36 C27 -172.8(4)
C32 C31 C36 C35 10.1(7)
C32 C33 C34 C9 -176.8(4)
C32 C33 C34 C35 6.2(7)
C33 C6 C7 C8 -1.1(7)
C33 C34 C35 C24 168.8(4)
C33 C34 C35 C36 -13.8(6)
C34 C9 C10 C11 -167.2(4)
C34 C9 C10 C23 15.8(6)
C34 C35 C36 C27 -171.7(4)
C34 C35 C36 C31 5.4(6)
C35 C24 C25 C26 1.3(7)
C36 C27 C28 C29 -6.4(7)
C36 C31 C32 C3 156.6(5)
C36 C31 C32 C33 -17.7(6)
C37 C11 C12 C13 -4.6(6)
C37 C11 C12 C21 179.3(4)
C42 C22 C23 C10 -157.2(5)
C42 C22 C23 C24 22.9(7)
C44 Si1 C43 C42 43(2)
C45 Si1 C43 C42 -76(2)
C46 Si1 C43 C42 162(2)
